data_2225703
loop_
_publ_author_name
'Boonnak, Nawong'
'Chantrapromma, Suchada'
'Fun, Hoong-Kun'
'Karalai, Chatchanok'

_publ_section_title
;
 Vieillardiixanthone B
;
_journal_coeditor_code SJ2732
_journal_issue 4
_journal_name_full 'Acta Crystallographica Section E'
_journal_page_first o817
_journal_page_last o818
_journal_paper_doi 10.1107/S1600536810007026
_journal_volume 66
_journal_year 2010
_chemical_formula_iupac 'C20 H20 O6'
_chemical_formula_moiety 'C20 H20 O6'
_chemical_formula_sum 'C20 H20 O6'
_chemical_formula_weight 356.36
_chemical_melting_point_gt 486
_chemical_melting_point_lt 488
_chemical_name_common
;
Vieillardiixanthone B
;
_chemical_name_systematic
;
1,5-dihydroxy-3,6-dimethoxy-4-(2-methylbut-3-en-2-yl)-9<i>H</i>-xanthen-9-one
;
_space_group_IT_number 14
_symmetry_cell_setting monoclinic
_symmetry_space_group_name_Hall '-P 2ybc'
_symmetry_space_group_name_H-M 'P 1 21/c 1'
_atom_sites_solution_hydrogens geom
_atom_sites_solution_primary direct
_atom_sites_solution_secondary difmap
_audit_creation_method SHELXL-97
_cell_angle_alpha 90.00
_cell_angle_beta 90.208(2)
_cell_angle_gamma 90.00
_cell_formula_units_Z 4
_cell_length_a 12.1500(4)
_cell_length_b 14.7396(4)
_cell_length_c 9.5177(3)
_cell_measurement_reflns_used 3906
_cell_measurement_temperature 100
_cell_measurement_theta_max 27.50
_cell_measurement_theta_min 2.17
_cell_volume 1704.48(9)
_computing_cell_refinement 'SAINT (Bruker, 2005)'
_computing_data_collection 'APEX2 (Bruker, 2005)'
_computing_data_reduction 'SAINT (Bruker, 2005)'
_computing_molecular_graphics 'SHELXTL (Sheldrick, 2008)'
_computing_publication_material
;
SHELXTL (Sheldrick, 2008) and PLATON (Spek, 2009)
;
_computing_structure_refinement 'SHELXTL (Sheldrick, 2008)'
_computing_structure_solution 'SHELXTL (Sheldrick, 2008)'
_diffrn_ambient_temperature 100
_diffrn_measured_fraction_theta_full 0.999
_diffrn_measured_fraction_theta_max 0.999
_diffrn_measurement_device_type 'Bruker APEXII CCD area-detector'
_diffrn_measurement_method '\f and \w scans'
_diffrn_radiation_monochromator graphite
_diffrn_radiation_source 'sealed tube'
_diffrn_radiation_type MoK\a
_diffrn_radiation_wavelength 0.71073
_diffrn_reflns_av_R_equivalents 0.0708
_diffrn_reflns_av_sigmaI/netI 0.0431
_diffrn_reflns_limit_h_max 15
_diffrn_reflns_limit_h_min -15
_diffrn_reflns_limit_k_max 19
_diffrn_reflns_limit_k_min -19
_diffrn_reflns_limit_l_max 12
_diffrn_reflns_limit_l_min -12
_diffrn_reflns_number 37868
_diffrn_reflns_theta_full 27.50
_diffrn_reflns_theta_max 27.50
_diffrn_reflns_theta_min 2.17
_diffrn_standards_number 0
_exptl_absorpt_coefficient_mu 0.103
_exptl_absorpt_correction_T_max 0.9778
_exptl_absorpt_correction_T_min 0.9506
_exptl_absorpt_correction_type multi-scan
_exptl_absorpt_process_details '(SADABS; Bruker, 2005)'
_exptl_crystal_colour Yellow
_exptl_crystal_density_diffrn 1.389
_exptl_crystal_density_method 'not measured'
_exptl_crystal_description Block
_exptl_crystal_F_000 752
_exptl_crystal_size_max 0.50
_exptl_crystal_size_mid 0.23
_exptl_crystal_size_min 0.22
_refine_diff_density_max 0.272
_refine_diff_density_min -0.266
_refine_ls_extinction_method none
_refine_ls_goodness_of_fit_ref 1.030
_refine_ls_hydrogen_treatment mixed
_refine_ls_matrix_type full
_refine_ls_number_parameters 259
_refine_ls_number_reflns 3906
_refine_ls_number_restraints 0
_refine_ls_restrained_S_all 1.030
_refine_ls_R_factor_all 0.0895
_refine_ls_R_factor_gt 0.0537
_refine_ls_shift/su_max_lt 0.001
_refine_ls_shift/su_mean 0.000
_refine_ls_structure_factor_coef Fsqd
_refine_ls_weighting_details 'calc w=1/[\s^2^(Fo^2^)+(0.0609P)^2^+0.5536P] where P=(Fo^2^+2Fc^2^)/3'
_refine_ls_weighting_scheme calc
_refine_ls_wR_factor_gt 0.1165
_refine_ls_wR_factor_ref 0.1330
_reflns_number_gt 2682
_reflns_number_total 3906
_reflns_threshold_expression I>2\s(I)
_cod_data_source_file sj2732.cif
_cod_data_source_block I
_cod_depositor_comments
;
The following automatic conversions were performed:
'_symmetry_cell_setting' value 'Monoclinic' changed to 'monoclinic'
according to '/home/saulius/struct/CIF-dictionaries/cif_core.dic'
dictionary named 'cif_core.dic' version 2.4.1 from 2010-06-29.

Automatic conversion script
Id: cif_fix_enum 1527 2010-12-29 10:47:43Z saulius 
;
_cod_original_sg_symbol_H-M 'P 21/c'
_cod_database_code 2225703
_cod_database_fobs_code 2225703

loop_
_symmetry_equiv_pos_as_xyz
'x, y, z'
'-x, y+1/2, -z+1/2'
'-x, -y, -z'
'x, -y-1/2, z-1/2'

loop_
_atom_site_type_symbol
_atom_site_label
_atom_site_fract_x
_atom_site_fract_y
_atom_site_fract_z
_atom_site_U_iso_or_equiv
_atom_site_adp_type
_atom_site_calc_flag
_atom_site_refinement_flags
_atom_site_occupancy
_atom_site_disorder_assembly
_atom_site_disorder_group
O O1 0.35090(10) 0.13014(8) 0.63535(13) 0.0187(3) Uani d . 1 . .
O O2 0.37354(10) 0.40673(8) 0.61270(13) 0.0207(3) Uani d . 1 . .
O O3 0.21931(11) 0.40714(8) 0.42914(14) 0.0230(3) Uani d . 1 . .
H H1O3 0.278(2) 0.4208(18) 0.491(3) 0.055(8) Uiso d . 1 . .
O O4 0.07417(11) 0.12110(9) 0.29203(14) 0.0257(3) Uani d . 1 . .
O O5 0.46803(11) 0.02998(8) 0.80738(14) 0.0202(3) Uani d . 1 . .
H H1O5 0.522(2) 0.0062(16) 0.847(2) 0.038(7) Uiso d . 1 . .
O O6 0.62914(11) 0.10303(8) 0.96779(14) 0.0222(3) Uani d . 1 . .
C C1 0.21969(15) 0.31542(12) 0.43964(19) 0.0186(4) Uani d . 1 . .
C C2 0.14722(15) 0.26604(12) 0.35834(19) 0.0195(4) Uani d . 1 . .
H H2A 0.0986 0.2956 0.2981 0.023 Uiso calc R 1 . .
C C3 0.14717(15) 0.17086(12) 0.36683(19) 0.0187(4) Uani d . 1 . .
C C4 0.22012(14) 0.12173(12) 0.45343(19) 0.0176(4) Uani d . 1 . .
C C5 0.48867(15) 0.12058(11) 0.80499(19) 0.0174(4) Uani d . 1 . .
C C6 0.56984(15) 0.16161(12) 0.88664(19) 0.0188(4) Uani d . 1 . .
C C7 0.58547(16) 0.25558(12) 0.8834(2) 0.0201(4) Uani d . 1 . .
H H7A 0.6400 0.2822 0.9385 0.024 Uiso calc R 1 . .
C C8 0.51960(15) 0.30887(12) 0.79793(19) 0.0202(4) Uani d . 1 . .
H H8A 0.5291 0.3715 0.7972 0.024 Uiso calc R 1 . .
C C9 0.36821(15) 0.32157(11) 0.62009(18) 0.0171(4) Uani d . 1 . .
C C10 0.29140(14) 0.27097(11) 0.53441(19) 0.0168(4) Uani d . 1 . .
C C11 0.28714(14) 0.17552(12) 0.53963(19) 0.0166(4) Uani d . 1 . .
C C12 0.42547(14) 0.17531(12) 0.71676(18) 0.0166(4) Uani d . 1 . .
C C13 0.43899(15) 0.26940(11) 0.71284(19) 0.0174(4) Uani d . 1 . .
C C14 0.00024(16) 0.16425(14) 0.1967(2) 0.0265(5) Uani d . 1 . .
H H14A -0.0397 0.1190 0.1449 0.040 Uiso calc R 1 . .
H H14B 0.0411 0.2015 0.1328 0.040 Uiso calc R 1 . .
H H14C -0.0505 0.2013 0.2483 0.040 Uiso calc R 1 . .
C C15 0.22616(15) 0.01618(12) 0.45818(19) 0.0184(4) Uani d . 1 . .
C C16 0.34762(16) -0.01610(12) 0.4569(2) 0.0221(4) Uani d . 1 . .
H H16A 0.3505 -0.0789 0.4305 0.033 Uiso calc R 1 . .
H H16B 0.3791 -0.0087 0.5488 0.033 Uiso calc R 1 . .
H H16C 0.3885 0.0193 0.3904 0.033 Uiso calc R 1 . .
C C17 0.16997(17) -0.01792(12) 0.5923(2) 0.0250(4) Uani d . 1 . .
H H17A 0.0927 -0.0044 0.5879 0.038 Uiso calc R 1 . .
H H17B 0.2020 0.0116 0.6726 0.038 Uiso calc R 1 . .
H H17C 0.1801 -0.0823 0.6004 0.038 Uiso calc R 1 . .
C C18 0.17864(16) -0.02757(12) 0.3267(2) 0.0223(4) Uani d . 1 . .
H H18 0.2133(17) -0.0069(14) 0.240(2) 0.028(6) Uiso d . 1 . .
C C19 0.10821(18) -0.09584(14) 0.3216(3) 0.0316(5) Uani d . 1 . .
H H19B 0.0844(17) -0.1203(14) 0.231(2) 0.030(6) Uiso d . 1 . .
H H19A 0.0703(18) -0.1196(15) 0.407(2) 0.038(6) Uiso d . 1 . .
C C20 0.72165(16) 0.13735(13) 1.0432(2) 0.0256(5) Uani d . 1 . .
H H20A 0.7565 0.0888 1.0937 0.038 Uiso calc R 1 . .
H H20B 0.6977 0.1830 1.1082 0.038 Uiso calc R 1 . .
H H20C 0.7731 0.1634 0.9784 0.038 Uiso calc R 1 . .

loop_
_atom_site_aniso_label
_atom_site_aniso_U_11
_atom_site_aniso_U_22
_atom_site_aniso_U_33
_atom_site_aniso_U_12
_atom_site_aniso_U_13
_atom_site_aniso_U_23
O1 0.0254(7) 0.0110(6) 0.0195(7) -0.0006(5) -0.0059(6) 0.0008(5)
O2 0.0294(7) 0.0091(6) 0.0236(7) -0.0007(5) -0.0048(6) 0.0011(5)
O3 0.0304(8) 0.0116(6) 0.0270(8) 0.0018(5) -0.0076(6) 0.0025(6)
O4 0.0277(8) 0.0176(7) 0.0317(8) -0.0013(5) -0.0153(6) 0.0021(6)
O5 0.0266(8) 0.0089(6) 0.0251(7) -0.0005(5) -0.0072(6) 0.0011(5)
O6 0.0281(7) 0.0123(6) 0.0259(7) -0.0004(5) -0.0115(6) 0.0017(5)
C1 0.0246(10) 0.0113(8) 0.0199(10) 0.0003(7) 0.0024(8) 0.0016(7)
C2 0.0219(10) 0.0171(9) 0.0195(10) 0.0023(7) -0.0041(8) 0.0029(7)
C3 0.0220(10) 0.0165(9) 0.0177(9) -0.0014(7) -0.0019(8) 0.0002(7)
C4 0.0214(10) 0.0131(8) 0.0183(9) 0.0001(7) 0.0005(8) 0.0013(7)
C5 0.0233(10) 0.0100(8) 0.0188(9) 0.0000(7) 0.0004(8) -0.0003(7)
C6 0.0229(10) 0.0150(9) 0.0185(10) 0.0016(7) -0.0042(8) 0.0008(7)
C7 0.0254(10) 0.0130(9) 0.0219(10) -0.0024(7) -0.0048(8) -0.0023(8)
C8 0.0280(10) 0.0100(8) 0.0225(10) 0.0003(7) -0.0009(8) -0.0002(7)
C9 0.0225(10) 0.0125(8) 0.0164(9) 0.0002(7) 0.0017(8) -0.0001(7)
C10 0.0210(9) 0.0117(8) 0.0177(9) 0.0007(7) -0.0011(8) -0.0007(7)
C11 0.0199(9) 0.0132(8) 0.0167(9) 0.0020(7) -0.0011(8) 0.0024(7)
C12 0.0195(9) 0.0141(9) 0.0162(9) -0.0010(7) -0.0022(7) -0.0023(7)
C13 0.0228(10) 0.0122(8) 0.0172(9) -0.0003(7) -0.0008(8) -0.0010(7)
C14 0.0279(11) 0.0258(10) 0.0256(11) -0.0033(8) -0.0101(9) 0.0040(9)
C15 0.0234(10) 0.0118(8) 0.0201(10) -0.0012(7) -0.0023(8) 0.0008(7)
C16 0.0289(11) 0.0115(8) 0.0258(10) -0.0002(7) -0.0029(8) -0.0021(8)
C17 0.0343(11) 0.0147(9) 0.0262(10) -0.0024(8) 0.0029(9) 0.0020(8)
C18 0.0259(10) 0.0155(9) 0.0255(10) 0.0021(8) -0.0032(9) -0.0012(8)
C19 0.0346(12) 0.0218(10) 0.0384(13) -0.0040(9) -0.0087(11) -0.0066(10)
C20 0.0266(11) 0.0205(10) 0.0295(11) 0.0007(8) -0.0121(9) -0.0006(8)

loop_
_atom_type_symbol
_atom_type_description
_atom_type_scat_dispersion_real
_atom_type_scat_dispersion_imag
_atom_type_scat_source
C C 0.0033 0.0016 'International Tables Vol C Tables 4.2.6.8 and 6.1.1.4'
H H 0.0000 0.0000 'International Tables Vol C Tables 4.2.6.8 and 6.1.1.4'
O O 0.0106 0.0060 'International Tables Vol C Tables 4.2.6.8 and 6.1.1.4'

loop_
_geom_angle_atom_site_label_1
_geom_angle_atom_site_label_2
_geom_angle_atom_site_label_3
_geom_angle_site_symmetry_1
_geom_angle_site_symmetry_3
_geom_angle
_geom_angle_publ_flag
C12 O1 C11 . . 120.87(13) ?
C1 O3 H1O3 . . 99.5(16) ?
C3 O4 C14 . . 120.28(15) ?
C5 O5 H1O5 . . 106.1(16) ?
C6 O6 C20 . . 118.38(13) ?
O3 C1 C2 . . 118.90(16) ?
O3 C1 C10 . . 120.77(16) ?
C2 C1 C10 . . 120.32(16) ?
C1 C2 C3 . . 119.70(17) ?
C1 C2 H2A . . 120.2 ?
C3 C2 H2A . . 120.2 ?
O4 C3 C2 . . 120.79(16) ?
O4 C3 C4 . . 116.07(15) ?
C2 C3 C4 . . 123.13(17) ?
C11 C4 C3 . . 114.54(16) ?
C11 C4 C15 . . 121.41(15) ?
C3 C4 C15 . . 124.04(16) ?
O5 C5 C6 . . 123.24(16) ?
O5 C5 C12 . . 118.53(16) ?
C6 C5 C12 . . 118.23(16) ?
O6 C6 C5 . . 114.41(15) ?
O6 C6 C7 . . 124.65(16) ?
C5 C6 C7 . . 120.93(17) ?
C8 C7 C6 . . 119.81(17) ?
C8 C7 H7A . . 120.1 ?
C6 C7 H7A . . 120.1 ?
C7 C8 C13 . . 120.51(16) ?
C7 C8 H8A . . 119.7 ?
C13 C8 H8A . . 119.7 ?
O2 C9 C10 . . 121.10(16) ?
O2 C9 C13 . . 122.15(16) ?
C10 C9 C13 . . 116.75(15) ?
C11 C10 C1 . . 117.58(16) ?
C11 C10 C9 . . 121.29(16) ?
C1 C10 C9 . . 121.10(15) ?
O1 C11 C4 . . 116.11(15) ?
O1 C11 C10 . . 119.40(15) ?
C4 C11 C10 . . 124.49(16) ?
O1 C12 C5 . . 115.05(15) ?
O1 C12 C13 . . 123.19(16) ?
C5 C12 C13 . . 121.75(16) ?
C8 C13 C12 . . 118.73(16) ?
C8 C13 C9 . . 123.04(16) ?
C12 C13 C9 . . 118.23(16) ?
O4 C14 H14A . . 109.5 ?
O4 C14 H14B . . 109.5 ?
H14A C14 H14B . . 109.5 ?
O4 C14 H14C . . 109.5 ?
H14A C14 H14C . . 109.5 ?
H14B C14 H14C . . 109.5 ?
C18 C15 C17 . . 112.15(15) ?
C18 C15 C16 . . 102.82(14) ?
C17 C15 C16 . . 109.42(15) ?
C18 C15 C4 . . 112.47(15) ?
C17 C15 C4 . . 109.27(14) ?
C16 C15 C4 . . 110.54(14) ?
C15 C16 H16A . . 109.5 ?
C15 C16 H16B . . 109.5 ?
H16A C16 H16B . . 109.5 ?
C15 C16 H16C . . 109.5 ?
H16A C16 H16C . . 109.5 ?
H16B C16 H16C . . 109.5 ?
C15 C17 H17A . . 109.5 ?
C15 C17 H17B . . 109.5 ?
H17A C17 H17B . . 109.5 ?
C15 C17 H17C . . 109.5 ?
H17A C17 H17C . . 109.5 ?
H17B C17 H17C . . 109.5 ?
C19 C18 C15 . . 126.7(2) ?
C19 C18 H18 . . 119.3(12) ?
C15 C18 H18 . . 113.4(12) ?
C18 C19 H19B . . 120.2(13) ?
C18 C19 H19A . . 122.6(13) ?
H19B C19 H19A . . 116.8(18) ?
O6 C20 H20A . . 109.5 ?
O6 C20 H20B . . 109.5 ?
H20A C20 H20B . . 109.5 ?
O6 C20 H20C . . 109.5 ?
H20A C20 H20C . . 109.5 ?
H20B C20 H20C . . 109.5 ?

loop_
_geom_bond_atom_site_label_1
_geom_bond_atom_site_label_2
_geom_bond_site_symmetry_2
_geom_bond_distance
_geom_bond_publ_flag
O1 C12 . 1.364(2) ?
O1 C11 . 1.368(2) ?
O2 C9 . 1.259(2) ?
O3 C1 . 1.356(2) ?
O3 H1O3 . 0.94(3) ?
O4 C3 . 1.352(2) ?
O4 C14 . 1.424(2) ?
O5 C5 . 1.359(2) ?
O5 H1O5 . 0.83(3) ?
O6 C6 . 1.363(2) ?
O6 C20 . 1.424(2) ?
C1 C2 . 1.378(3) ?
C1 C10 . 1.413(2) ?
C2 C3 . 1.405(2) ?
C2 H2A . 0.9300 ?
C3 C4 . 1.409(2) ?
C4 C11 . 1.400(2) ?
C4 C15 . 1.558(2) ?
C5 C6 . 1.392(3) ?
C5 C12 . 1.393(2) ?
C6 C7 . 1.398(2) ?
C7 C8 . 1.383(3) ?
C7 H7A . 0.9300 ?
C8 C13 . 1.396(3) ?
C8 H8A . 0.9300 ?
C9 C10 . 1.445(2) ?
C9 C13 . 1.451(2) ?
C10 C11 . 1.409(2) ?
C12 C13 . 1.397(2) ?
C14 H14A . 0.9600 ?
C14 H14B . 0.9600 ?
C14 H14C . 0.9600 ?
C15 C18 . 1.520(3) ?
C15 C17 . 1.535(3) ?
C15 C16 . 1.551(3) ?
C16 H16A . 0.9600 ?
C16 H16B . 0.9600 ?
C16 H16C . 0.9600 ?
C17 H17A . 0.9600 ?
C17 H17B . 0.9600 ?
C17 H17C . 0.9600 ?
C18 C19 . 1.322(3) ?
C18 H18 . 0.97(2) ?
C19 H19B . 0.98(2) ?
C19 H19A . 1.00(2) ?
C20 H20A . 0.9600 ?
C20 H20B . 0.9600 ?
C20 H20C . 0.9600 ?

loop_
_geom_hbond_atom_site_label_D
_geom_hbond_atom_site_label_H
_geom_hbond_atom_site_label_A
_geom_hbond_site_symmetry_A
_geom_hbond_distance_DH
_geom_hbond_distance_HA
_geom_hbond_distance_DA
_geom_hbond_angle_DHA
_geom_hbond_publ_flag
O3 H1O3 O2 1_555 0.95(3) 1.65(3) 2.5573(18) 160(2) y
O5 H1O5 O6 1_555 0.83(2) 2.25(2) 2.7019(19) 115(2) y
O5 H1O5 O2 2_646 0.83(2) 1.98(2) 2.7520(18) 155(2) y
C8 H8A O5 2_656 0.93 2.54 3.413(2) 157 y

loop_
_geom_torsion_atom_site_label_1
_geom_torsion_atom_site_label_2
_geom_torsion_atom_site_label_3
_geom_torsion_atom_site_label_4
_geom_torsion_site_symmetry_1
_geom_torsion_site_symmetry_2
_geom_torsion_site_symmetry_3
_geom_torsion_site_symmetry_4
_geom_torsion
_geom_torsion_publ_flag
O3 C1 C2 C3 . . . . 179.39(16) ?
C10 C1 C2 C3 . . . . -2.0(3) ?
C14 O4 C3 C2 . . . . 3.8(3) ?
C14 O4 C3 C4 . . . . -177.21(16) ?
C1 C2 C3 O4 . . . . 177.55(16) ?
C1 C2 C3 C4 . . . . -1.4(3) ?
O4 C3 C4 C11 . . . . -174.00(15) ?
C2 C3 C4 C11 . . . . 5.0(3) ?
O4 C3 C4 C15 . . . . 4.7(3) ?
C2 C3 C4 C15 . . . . -176.34(17) ?
C20 O6 C6 C5 . . . . 173.27(16) ?
C20 O6 C6 C7 . . . . -7.4(3) ?
O5 C5 C6 O6 . . . . 1.3(3) ?
C12 C5 C6 O6 . . . . -178.80(15) ?
O5 C5 C6 C7 . . . . -178.04(17) ?
C12 C5 C6 C7 . . . . 1.8(3) ?
O6 C6 C7 C8 . . . . -179.31(17) ?
C5 C6 C7 C8 . . . . 0.0(3) ?
C6 C7 C8 C13 . . . . -1.2(3) ?
O3 C1 C10 C11 . . . . 179.96(16) ?
C2 C1 C10 C11 . . . . 1.3(3) ?
O3 C1 C10 C9 . . . . -1.6(3) ?
C2 C1 C10 C9 . . . . 179.76(17) ?
O2 C9 C10 C11 . . . . 178.32(17) ?
C13 C9 C10 C11 . . . . -1.0(3) ?
O2 C9 C10 C1 . . . . -0.1(3) ?
C13 C9 C10 C1 . . . . -179.36(16) ?
C12 O1 C11 C4 . . . . 174.78(15) ?
C12 O1 C11 C10 . . . . -5.9(2) ?
C3 C4 C11 O1 . . . . 173.53(15) ?
C15 C4 C11 O1 . . . . -5.2(2) ?
C3 C4 C11 C10 . . . . -5.7(3) ?
C15 C4 C11 C10 . . . . 175.57(17) ?
C1 C10 C11 O1 . . . . -176.47(15) ?
C9 C10 C11 O1 . . . . 5.1(3) ?
C1 C10 C11 C4 . . . . 2.8(3) ?
C9 C10 C11 C4 . . . . -175.67(17) ?
C11 O1 C12 C5 . . . . -177.07(15) ?
C11 O1 C12 C13 . . . . 2.6(2) ?
O5 C5 C12 O1 . . . . -2.9(2) ?
C6 C5 C12 O1 . . . . 177.22(15) ?
O5 C5 C12 C13 . . . . 177.41(16) ?
C6 C5 C12 C13 . . . . -2.5(3) ?
C7 C8 C13 C12 . . . . 0.6(3) ?
C7 C8 C13 C9 . . . . -179.37(17) ?
O1 C12 C13 C8 . . . . -178.41(16) ?
C5 C12 C13 C8 . . . . 1.3(3) ?
O1 C12 C13 C9 . . . . 1.6(3) ?
C5 C12 C13 C9 . . . . -178.73(16) ?
O2 C9 C13 C8 . . . . -1.6(3) ?
C10 C9 C13 C8 . . . . 177.72(16) ?
O2 C9 C13 C12 . . . . 178.43(17) ?
C10 C9 C13 C12 . . . . -2.3(2) ?
C11 C4 C15 C18 . . . . -160.22(17) ?
C3 C4 C15 C18 . . . . 21.2(2) ?
C11 C4 C15 C17 . . . . 74.6(2) ?
C3 C4 C15 C17 . . . . -104.0(2) ?
C11 C4 C15 C16 . . . . -45.9(2) ?
C3 C4 C15 C16 . . . . 135.50(18) ?
C17 C15 C18 C19 . . . . -8.8(3) ?
C16 C15 C18 C19 . . . . 108.6(2) ?
C4 C15 C18 C19 . . . . -132.5(2) ?

loop_
_cod_related_entry_id
_cod_related_entry_database
_cod_related_entry_code
1 ChemSpider 24744578
